data_4319881
loop_
_publ_author_name
'Tim J. Brunker'
'Tony Hascall'
'Andrew R. Cowley'
'Leigh H. Rees'
'Dermot O'Hare'

_publ_contact_author
;
Prof. Dermot O'Hare
Inorganic Chemistry Laboratory
University of Oxford
South Parks Rd.
Oxford
OX1 3QR
;
_publ_contact_author_email 'dermot.ohare@chem.ox.ac.uk '
_publ_contact_author_fax ' +44 1865 272 690 '
_publ_contact_author_phone ' +44 1865 272 658 '
_publ_section_title
;
 Variable Coordination Modes of
 Hydrotris(3-isopropyl-4-bromopyrazolyl)borate (Tp') in Fe(II), Mn(II),
 Cr(II), and Cr(III) Complexes: Formation of MTp'Cl (M = Fe and Mn),
 Structural Isomerism in CrTp'2, and the Observation of Tp'- as an
 Uncoordinated Anion
;
_journal_name_full 'Inorganic Chemistry'
_journal_page_first 3170
_journal_page_last 3176
_journal_paper_doi 10.1021/ic010125k
_journal_volume 40
_journal_year 2001
_chemical_compound_source 'synthesis as described'
_chemical_formula_moiety 'C18 H25 B1 Br3 Cl1 Mn1 N6'
_chemical_formula_structural 'C18 H25 BR3 B1 CL1 MN1 N6'
_chemical_formula_sum 'C18 H25 B Br3 Cl Mn N6'
_chemical_formula_weight 666.37
_chemical_name_systematic
;
  ?
;
_space_group_IT_number 36
_symmetry_cell_setting orthorhombic
_symmetry_Int_Tables_number 36
_symmetry_space_group_name_Hall 'C 2c -2c'
_symmetry_space_group_name_H-M 'C c m 21'
_atom_sites_solution_hydrogens geom
_atom_sites_solution_primary direct
_atom_sites_solution_secondary difmap
_audit_conform_dict_location ftp://ftp.iucr.org/cifdics/cif_core2.1beta.dic
_audit_conform_dict_name cif_core.dic
_audit_conform_dict_version 2.1beta3
_audit_creation_date 1999-10-01T13:58:47-00:00
_audit_creation_method 'WinGX routine CIF_UPDATE'
_cell_angle_alpha 90
_cell_angle_beta 90
_cell_angle_gamma 90
_cell_formula_units_Z 4
_cell_length_a 10.7810(4)
_cell_length_b 14.3140(5)
_cell_length_c 15.7680(4)
_cell_measurement_reflns_used 109
_cell_measurement_temperature 293(2)
_cell_measurement_theta_max 0
_cell_measurement_theta_min 0
_cell_measurement_wavelength 0.71073
_cell_volume 2433.31(14)
_computing_cell_refinement DENZO
_computing_data_collection 'Enraf-Nonius DIP2000 Software - XPRESS'
_computing_data_reduction 'DENZO & SCALEPACK'
_computing_molecular_graphics 'Ortep-3 for Windows (Farrugia, 1997)'
_computing_publication_material 'WinGX publication routines (Farrugia, 1998)'
_computing_structure_refinement 'SHELXL-93 (Sheldrick, 1993)'
_computing_structure_solution SIR-92
_diffrn_ambient_temperature 293(2)
_diffrn_radiation_monochromator graphite
_diffrn_radiation_type MoK\a
_diffrn_radiation_wavelength 0.71073
_diffrn_reflns_av_R_equivalents 0
_diffrn_reflns_av_sigmaI/netI 0.0448
_diffrn_reflns_limit_h_max 13
_diffrn_reflns_limit_h_min 0
_diffrn_reflns_limit_k_max 17
_diffrn_reflns_limit_k_min 0
_diffrn_reflns_limit_l_max 19
_diffrn_reflns_limit_l_min 0
_diffrn_reflns_number 1365
_diffrn_reflns_theta_max 26.53
_diffrn_reflns_theta_min 2.37
_exptl_absorpt_coefficient_mu 5.596
_exptl_crystal_colour colourless
_exptl_crystal_density_diffrn 1.819
_exptl_crystal_density_method none
_exptl_crystal_description prism
_exptl_crystal_F_000 1308
_exptl_crystal_size_max 0.5
_exptl_crystal_size_mid 0.3
_exptl_crystal_size_min 0.3
_refine_diff_density_max 0.646
_refine_diff_density_min -0.404
_refine_diff_density_rms 0.079
_refine_ls_abs_structure_details 'Flack H D (1983), Acta Cryst. A39, 876-881'
_refine_ls_abs_structure_Flack 0.53(2)
_refine_ls_extinction_method none
_refine_ls_goodness_of_fit_all 1.044
_refine_ls_goodness_of_fit_gt 1.052
_refine_ls_matrix_type full
_refine_ls_number_parameters 155
_refine_ls_number_reflns 1365
_refine_ls_number_restraints 1
_refine_ls_restrained_S_all 1.044
_refine_ls_restrained_S_obs 1.051
_refine_ls_R_factor_all 0.0209
_refine_ls_R_factor_gt 0.0199
_refine_ls_shift/su_max 0.001
_refine_ls_shift/su_mean 0
_refine_ls_structure_factor_coef Fsqd
_refine_ls_weighting_details 'w=1/[\s^2^(Fo^2^)+(0.0000P)^2^+2.1863P] where P=(Fo^2^+2Fc^2^)/3'
_refine_ls_weighting_scheme calc
_refine_ls_wR_factor_all 0.049
_refine_ls_wR_factor_gt 0.0484
_reflns_number_gt 1321
_reflns_number_total 1365
_reflns_threshold_expression >2sigma(I)
_cod_data_source_file ic010125k_3.cif
_cod_data_source_block str36c
_cod_depositor_comments
;
The following automatic conversions were performed:

'_refine_ls_weighting_scheme' value 'calc
w=1/[\s^2^(Fo^2^)+(0.0000P)^2^+2.1863P] where P=(Fo^2^+2Fc^2^)/3' was
changed to 'calc'. New tag '_refine_ls_weighting_details' was
created. The value of the new tag was set to
'w=1/[\s^2^(Fo^2^)+(0.0000P)^2^+2.1863P] where P=(Fo^2^+2Fc^2^)/3'.

Automatic conversion script
Id: cif_fix_values 3143 2015-03-26 13:38:13Z robertas 
;
_cod_database_code 4319881

loop_
_symmetry_equiv_pos_as_xyz
'x, y, z'
'-x, -y, z+1/2'
'-x, y, z+1/2'
'x, -y, z'
'x+1/2, y+1/2, z'
'-x+1/2, -y+1/2, z+1/2'
'-x+1/2, y+1/2, z+1/2'
'x+1/2, -y+1/2, z'

loop_
_atom_site_label
_atom_site_type_symbol
_atom_site_fract_x
_atom_site_fract_y
_atom_site_fract_z
_atom_site_U_iso_or_equiv
_atom_site_adp_type
_atom_site_occupancy
_atom_site_calc_flag
_atom_site_refinement_flags
_atom_site_disorder_group
Mn1 Mn 0.49303(8) 0 0.47581(6) 0.01423(15) Uani 1 d S .
Cl1 Cl 0.62799(11) 0 0.36511(10) 0.0209(2) Uani 1 d S .
B1 B 0.3121(5) 0 0.6264(3) 0.0142(10) Uani 1 d S .
H1 H 0.2539(5) 0 0.6741(3) 0.017 Uiso 1 calc SR .
Br1 Br -0.06243(4) 0 0.39583(4) 0.02017(12) Uani 1 d S .
Br2 Br 0.52775(4) 0.32474(2) 0.72903(3) 0.02710(11) Uani 1 d . .
N11 N 0.2963(4) 0 0.4649(3) 0.0181(8) Uani 1 d S .
C12 C 0.2081(4) 0 0.4052(4) 0.0173(10) Uani 1 d S .
C13 C 0.2377(5) 0 0.3125(4) 0.0214(10) Uani 1 d S .
H13 H 0.1587(5) 0 0.2817(4) 0.026 Uiso 1 calc SR .
C14 C 0.3081(4) -0.0879(3) 0.2865(3) 0.0311(9) Uani 1 d . .
H14A H 0.326(3) -0.0852(11) 0.2270(5) 0.047 Uiso 1 calc R .
H14B H 0.2580(13) -0.1419(3) 0.298(2) 0.047 Uiso 1 calc R .
H14C H 0.3840(15) -0.0918(13) 0.3181(16) 0.047 Uiso 1 calc R .
C15 C 0.0934(5) 0 0.4451(3) 0.0164(9) Uani 1 d S .
C16 C 0.1173(5) 0 0.5303(4) 0.0185(10) Uani 1 d S .
H16 H 0.0580(5) 0 0.5731(4) 0.022 Uiso 1 calc SR .
N17 N 0.2391(4) 0 0.5417(3) 0.0153(8) Uani 1 d S .
N21 N 0.4818(3) 0.1061(2) 0.5704(2) 0.0182(6) Uani 1 d . .
C22 C 0.5378(4) 0.1863(3) 0.5929(3) 0.0192(7) Uani 1 d . .
C23 C 0.6414(4) 0.2284(3) 0.5419(3) 0.0294(9) Uani 1 d . .
H23 H 0.6649(4) 0.2873(3) 0.5691(3) 0.035 Uiso 1 calc R .
C24 C 0.6005(5) 0.2507(3) 0.4515(3) 0.0366(10) Uani 1 d . .
H24A H 0.574(3) 0.1943(5) 0.4238(8) 0.055 Uiso 1 calc R .
H24B H 0.6686(11) 0.278(2) 0.4208(7) 0.055 Uiso 1 calc R .
H24C H 0.533(2) 0.294(2) 0.4529(3) 0.055 Uiso 1 calc R .
C25 C 0.7552(4) 0.1645(4) 0.5427(3) 0.0378(11) Uani 1 d . .
H25A H 0.8223(11) 0.1945(12) 0.513(2) 0.057 Uiso 1 calc R .
H25B H 0.7355(11) 0.1067(11) 0.515(2) 0.057 Uiso 1 calc R .
H25C H 0.779(2) 0.152(2) 0.6003(3) 0.057 Uiso 1 calc R .
C26 C 0.4845(3) 0.2179(2) 0.6669(2) 0.0174(7) Uani 1 d . .
C27 C 0.3947(3) 0.1551(2) 0.6888(2) 0.0177(7) Uani 1 d . .
H27 H 0.3432(3) 0.1585(2) 0.7360(2) 0.021 Uiso 1 calc R .
N28 N 0.3941(3) 0.0879(2) 0.6303(2) 0.0153(6) Uani 1 d . .

loop_
_atom_site_aniso_label
_atom_site_aniso_U_11
_atom_site_aniso_U_22
_atom_site_aniso_U_33
_atom_site_aniso_U_23
_atom_site_aniso_U_13
_atom_site_aniso_U_12
Mn1 0.0137(3) 0.0148(3) 0.0141(3) 0 0.0029(2) 0
Cl1 0.0182(6) 0.0276(6) 0.0169(5) 0 0.0042(4) 0
B1 0.014(3) 0.016(3) 0.012(2) 0 0.001(2) 0
Br1 0.0136(2) 0.0233(2) 0.0236(2) 0 -0.0015(2) 0
Br2 0.0309(2) 0.0206(2) 0.0297(2) -0.0107(2) 0.0030(2) -0.00458(13)
N11 0.015(2) 0.024(2) 0.015(2) 0 0.002(2) 0
C12 0.014(2) 0.012(2) 0.026(3) 0 -0.002(2) 0
C13 0.018(2) 0.027(3) 0.019(2) 0 0.000(2) 0
C14 0.029(2) 0.039(2) 0.025(2) -0.013(2) 0.0007(15) 0.005(2)
C15 0.015(2) 0.013(2) 0.021(2) 0 0.001(2) 0
C16 0.014(2) 0.016(2) 0.025(3) 0 0.002(2) 0
N17 0.014(2) 0.020(2) 0.012(2) 0 0.0010(15) 0
N21 0.0194(14) 0.0149(14) 0.020(2) -0.0011(13) 0.0042(11) -0.0030(11)
C22 0.020(2) 0.015(2) 0.023(2) 0.0001(14) -0.0010(13) 0.0009(13)
C23 0.032(2) 0.022(2) 0.035(2) -0.010(2) 0.013(2) -0.013(2)
C24 0.051(3) 0.024(2) 0.035(2) 0.007(2) 0.015(2) -0.001(2)
C25 0.020(2) 0.055(3) 0.039(3) -0.009(2) 0.006(2) -0.010(2)
C26 0.018(2) 0.0144(15) 0.020(2) -0.0015(14) -0.0005(13) 0.0010(13)
C27 0.019(2) 0.0158(15) 0.018(2) -0.0018(13) -0.0021(14) 0.0025(13)
N28 0.0166(13) 0.0163(14) 0.0131(13) 0.0005(11) 0.0015(10) 0.0006(11)

loop_
_atom_type_symbol
_atom_type_description
_atom_type_scat_dispersion_real
_atom_type_scat_dispersion_imag
_atom_type_scat_source
C C 0.0033 0.0016 'International Tables Vol C Tables 4.2.6.8 and 6.1.1.4'
H H 0 0 'International Tables Vol C Tables 4.2.6.8 and 6.1.1.4'
B B 0.0013 0.0007 'International Tables Vol C Tables 4.2.6.8 and 6.1.1.4'
N N 0.0061 0.0033 'International Tables Vol C Tables 4.2.6.8 and 6.1.1.4'
Cl Cl 0.1484 0.1585 'International Tables Vol C Tables 4.2.6.8 and 6.1.1.4'
Mn Mn 0.3368 0.7283 'International Tables Vol C Tables 4.2.6.8 and 6.1.1.4'
Br Br -0.2901 2.4595 'International Tables Vol C Tables 4.2.6.8 and 6.1.1.4'

loop_
_geom_angle_atom_site_label_1
_geom_angle_atom_site_label_2
_geom_angle_atom_site_label_3
_geom_angle
_geom_angle_site_symmetry_1
_geom_angle_site_symmetry_3
_geom_angle_publ_flag
N11 Mn1 N21 90.02(11) . 4 ?
N11 Mn1 N21 90.02(11) . . ?
N21 Mn1 N21 90.9(2) 4 . ?
N11 Mn1 Cl1 125.16(13) . . ?
N21 Mn1 Cl1 124.98(8) 4 . ?
N21 Mn1 Cl1 124.99(8) . . ?
N28 B1 N28 109.7(4) 4 . ?
N28 B1 N17 109.0(3) 4 . ?
N28 B1 N17 109.0(3) . . ?
C12 N11 N17 107.7(4) . . ?
C12 N11 Mn1 140.0(4) . . ?
N17 N11 Mn1 112.3(3) . . ?
N11 C12 C15 108.4(5) . . ?
N11 C12 C13 122.3(5) . . ?
C15 C12 C13 129.3(5) . . ?
C12 C13 C14 111.6(3) . 4 ?
C12 C13 C14 111.6(3) . . ?
C14 C13 C14 111.1(5) 4 . ?
C16 C15 C12 106.1(4) . . ?
C16 C15 Br1 125.7(4) . . ?
C12 C15 Br1 128.2(4) . . ?
N17 C16 C15 108.7(5) . . ?
C16 N17 N11 109.2(4) . . ?
C16 N17 B1 128.3(4) . . ?
N11 N17 B1 122.5(4) . . ?
C22 N21 N28 107.0(3) . . ?
C22 N21 Mn1 140.2(3) . . ?
N28 N21 Mn1 112.8(2) . . ?
N21 C22 C26 108.5(3) . . ?
N21 C22 C23 122.3(3) . . ?
C26 C22 C23 129.2(3) . . ?
C22 C23 C24 111.7(4) . . ?
C22 C23 C25 110.7(4) . . ?
C24 C23 C25 111.3(3) . . ?
C27 C26 C22 107.1(3) . . ?
C27 C26 Br2 125.6(3) . . ?
C22 C26 Br2 127.3(3) . . ?
N28 C27 C26 107.7(3) . . ?
C27 N28 N21 109.8(3) . . ?
C27 N28 B1 128.3(3) . . ?
N21 N28 B1 121.9(3) . . ?

loop_
_geom_bond_atom_site_label_1
_geom_bond_atom_site_label_2
_geom_bond_distance
_geom_bond_site_symmetry_2
_geom_bond_publ_flag
Mn1 N11 2.128(5) . ?
Mn1 N21 2.132(3) 4 ?
Mn1 N21 2.132(3) . ?
Mn1 Cl1 2.272(2) . ?
B1 N28 1.539(4) 4 ?
B1 N28 1.539(4) . ?
B1 N17 1.550(6) . ?
Br1 C15 1.851(5) . ?
Br2 C26 1.876(4) . ?
N11 C12 1.338(7) . ?
N11 N17 1.359(6) . ?
C12 C15 1.387(7) . ?
C12 C13 1.497(8) . ?
C13 C14 1.525(5) 4 ?
C13 C14 1.525(5) . ?
C15 C16 1.368(8) . ?
C16 N17 1.325(7) . ?
N21 C22 1.344(5) . ?
N21 N28 1.362(4) . ?
C22 C26 1.376(5) . ?
C22 C23 1.502(5) . ?
C23 C24 1.527(7) . ?
C23 C25 1.530(7) . ?
C26 C27 1.366(5) . ?
C27 N28 1.332(5) . ?
